data_1555423
loop_
_publ_author_name
'Kornev, Alexander N.'
'Sushev, Vyacheslav V.'
'Zolotareva, Natalia V.'
'Baranov, Evgenii V.'
'Fukin, Georgy K.'
'Abakumov, Gleb A.'

_publ_section_title
;
 Interaction of Azobenzene and Benzalaniline with Strong Amido Bases.
;
_journal_issue 24
_journal_name_full 'Organic letters'
_journal_page_first 6154
_journal_page_last 6157
_journal_paper_doi 10.1021/acs.orglett.5b02860
_journal_volume 17
_journal_year 2015
_chemical_formula_sum 'C28 H32 N2 Si2'
_chemical_formula_weight 452.73
_space_group_crystal_system monoclinic
_space_group_IT_number 14
_space_group_name_Hall '-P 2ybc'
_space_group_name_H-M_alt 'P 1 21/c 1'
_atom_sites_solution_hydrogens geom
_atom_sites_solution_primary dual
_atom_sites_solution_secondary difmap
_audit_creation_method SHELXL-2014/7
_cell_angle_alpha 90
_cell_angle_beta 97.9280(10)
_cell_angle_gamma 90
_cell_formula_units_Z 4
_cell_length_a 8.4866(4)
_cell_length_b 18.1483(8)
_cell_length_c 16.7017(8)
_cell_measurement_reflns_used 9902
_cell_measurement_temperature 100(2)
_cell_measurement_theta_max 35.04
_cell_measurement_theta_min 2.56
_cell_volume 2547.8(2)
_computing_cell_refinement 'Bruker SAINT'
_computing_data_collection 'Bruker APEX2'
_computing_data_reduction 'Bruker SAINT'
_computing_molecular_graphics 'Bruker SHELXTL'
_computing_publication_material 'Bruker SHELXTL'
_computing_structure_refinement 'SHELXL-2014/7 (Sheldrick, 2014)'
_computing_structure_solution 'SHELXT-2014/4 (Sheldrick, 2014)'
_diffrn_ambient_temperature 100(2)
_diffrn_measured_fraction_theta_full 0.995
_diffrn_measured_fraction_theta_max 0.996
_diffrn_measurement_device_type 'Bruker D8 Quest CMOS'
_diffrn_radiation_type MoK\a
_diffrn_radiation_wavelength 0.71073
_diffrn_reflns_av_R_equivalents 0.0206
_diffrn_reflns_av_unetI/netI 0.0150
_diffrn_reflns_Laue_measured_fraction_full 0.995
_diffrn_reflns_Laue_measured_fraction_max 0.996
_diffrn_reflns_limit_h_max 10
_diffrn_reflns_limit_h_min -10
_diffrn_reflns_limit_k_max 22
_diffrn_reflns_limit_k_min -22
_diffrn_reflns_limit_l_max 20
_diffrn_reflns_limit_l_min -20
_diffrn_reflns_number 25397
_diffrn_reflns_point_group_measured_fraction_full 0.995
_diffrn_reflns_point_group_measured_fraction_max 0.996
_diffrn_reflns_theta_full 25.242
_diffrn_reflns_theta_max 25.997
_diffrn_reflns_theta_min 2.423
_diffrn_source 'microfocus tube'
_exptl_absorpt_coefficient_mu 0.157
_exptl_absorpt_correction_T_max 0.9766
_exptl_absorpt_correction_T_min 0.9152
_exptl_absorpt_correction_type multi-scan
_exptl_absorpt_process_details 'SADABS 2012/1 (Bruker AXS Inc.)'
_exptl_crystal_colour black
_exptl_crystal_density_diffrn 1.180
_exptl_crystal_description stick
_exptl_crystal_F_000 968
_exptl_crystal_size_max 0.320
_exptl_crystal_size_mid 0.170
_exptl_crystal_size_min 0.090
_refine_diff_density_max 0.390
_refine_diff_density_min -0.176
_refine_diff_density_rms 0.043
_refine_ls_extinction_method none
_refine_ls_goodness_of_fit_ref 1.049
_refine_ls_hydrogen_treatment constr
_refine_ls_matrix_type full
_refine_ls_number_parameters 293
_refine_ls_number_reflns 4995
_refine_ls_number_restraints 0
_refine_ls_restrained_S_all 1.049
_refine_ls_R_factor_all 0.0358
_refine_ls_R_factor_gt 0.0319
_refine_ls_shift/su_max 0.001
_refine_ls_shift/su_mean 0.000
_refine_ls_structure_factor_coef Fsqd
_refine_ls_weighting_details 'w=1/[\s^2^(Fo^2^)+(0.0492P)^2^+0.8390P] where P=(Fo^2^+2Fc^2^)/3'
_refine_ls_weighting_scheme calc
_refine_ls_wR_factor_gt 0.0856
_refine_ls_wR_factor_ref 0.0877
_reflns_Friedel_coverage 0.000
_reflns_number_gt 4515
_reflns_number_total 4995
_reflns_threshold_expression 'I > 2\s(I)'
_cod_data_source_file ol5b02860_si_002.cif
_cod_data_source_block sinnm
_cod_original_sg_symbol_H-M 'P 21/c'
_cod_database_code 1555423
_shelx_shelxl_version_number 2014/7
_shelx_space_group_comment
;
The symmetry employed for this shelxl refinement is uniquely defined
by the following loop, which should always be used as a source of
symmetry information in preference to the above space-group names.
They are only intended as comments.
;
_shelx_estimated_absorpt_t_min 0.951
_shelx_estimated_absorpt_t_max 0.986

loop_
_space_group_symop_operation_xyz
'x, y, z'
'-x, y+1/2, -z+1/2'
'-x, -y, -z'
'x, -y-1/2, z-1/2'

loop_
_atom_site_label
_atom_site_type_symbol
_atom_site_fract_x
_atom_site_fract_y
_atom_site_fract_z
_atom_site_U_iso_or_equiv
_atom_site_adp_type
_atom_site_occupancy
_atom_site_site_symmetry_order
_atom_site_calc_flag
_atom_site_refinement_flags_posn
_atom_site_refinement_flags_adp
Si1 Si 0.42233(4) 0.71716(2) 0.63458(2) 0.01963(10) Uani 1 1 d . .
Si2 Si 0.20911(4) 0.87141(2) 0.50663(2) 0.02001(10) Uani 1 1 d . .
N1 N 0.30671(12) 0.73067(5) 0.53960(6) 0.0189(2) Uani 1 1 d . .
N2 N 0.33452(12) 0.79585(5) 0.49562(6) 0.0184(2) Uani 1 1 d . .
C1 C 0.31017(16) 0.74540(7) 0.71790(7) 0.0261(3) Uani 1 1 d . .
H1A H 0.2898 0.7985 0.7146 0.039 Uiso 1 1 calc R U
H1B H 0.3730 0.7337 0.7701 0.039 Uiso 1 1 calc R U
H1C H 0.2087 0.7188 0.7128 0.039 Uiso 1 1 calc R U
C2 C 0.60317(16) 0.77528(8) 0.63664(8) 0.0289(3) Uani 1 1 d . .
H2A H 0.5717 0.8264 0.6238 0.043 Uiso 1 1 calc R U
H2B H 0.6678 0.7570 0.5966 0.043 Uiso 1 1 calc R U
H2C H 0.6653 0.7732 0.6906 0.043 Uiso 1 1 calc R U
C3 C 0.47729(14) 0.61727(7) 0.64501(7) 0.0211(3) Uani 1 1 d . .
C4 C 0.41776(15) 0.57147(7) 0.70107(8) 0.0244(3) Uani 1 1 d . .
H4A H 0.3460 0.5912 0.7344 0.029 Uiso 1 1 calc R U
C5 C 0.46120(16) 0.49779(7) 0.70905(8) 0.0282(3) Uani 1 1 d . .
H5A H 0.4193 0.4678 0.7477 0.034 Uiso 1 1 calc R U
C6 C 0.56507(16) 0.46806(7) 0.66100(8) 0.0277(3) Uani 1 1 d . .
H6A H 0.5951 0.4177 0.6666 0.033 Uiso 1 1 calc R U
C7 C 0.62521(16) 0.51195(8) 0.60459(8) 0.0290(3) Uani 1 1 d . .
H7A H 0.6957 0.4916 0.5709 0.035 Uiso 1 1 calc R U
C8 C 0.58246(15) 0.58568(7) 0.59729(8) 0.0260(3) Uani 1 1 d . .
H8A H 0.6257 0.6155 0.5589 0.031 Uiso 1 1 calc R U
C9 C 0.18751(14) 0.68399(6) 0.50187(7) 0.0190(2) Uani 1 1 d . .
C10 C 0.14329(14) 0.68412(7) 0.41815(7) 0.0216(3) Uani 1 1 d . .
H10A H 0.1957 0.7160 0.3852 0.026 Uiso 1 1 calc R U
C11 C 0.02325(15) 0.63798(7) 0.38284(8) 0.0262(3) Uani 1 1 d . .
H11A H -0.0058 0.6387 0.3258 0.031 Uiso 1 1 calc R U
C12 C -0.05475(15) 0.59098(7) 0.42918(9) 0.0291(3) Uani 1 1 d . .
H12A H -0.1365 0.5593 0.4046 0.035 Uiso 1 1 calc R U
C13 C -0.01157(15) 0.59090(7) 0.51224(9) 0.0270(3) Uani 1 1 d . .
H13A H -0.0650 0.5591 0.5448 0.032 Uiso 1 1 calc R U
C14 C 0.10792(15) 0.63635(7) 0.54850(8) 0.0227(3) Uani 1 1 d . .
H14A H 0.1363 0.6353 0.6055 0.027 Uiso 1 1 calc R U
C15 C 0.02639(16) 0.83567(7) 0.54249(8) 0.0269(3) Uani 1 1 d . .
H15A H 0.0544 0.8123 0.5954 0.040 Uiso 1 1 calc R U
H15B H -0.0244 0.7994 0.5038 0.040 Uiso 1 1 calc R U
H15C H -0.0474 0.8765 0.5472 0.040 Uiso 1 1 calc R U
C16 C 0.30629(19) 0.94037(7) 0.57973(9) 0.0328(3) Uani 1 1 d . .
H16A H 0.3297 0.9177 0.6333 0.049 Uiso 1 1 calc R U
H16B H 0.2348 0.9824 0.5824 0.049 Uiso 1 1 calc R U
H16C H 0.4055 0.9573 0.5619 0.049 Uiso 1 1 calc R U
C17 C 0.14978(14) 0.91648(7) 0.40610(7) 0.0213(2) Uani 1 1 d . .
C18 C 0.05961(15) 0.87662(7) 0.34465(8) 0.0242(3) Uani 1 1 d . .
H18A H 0.0418 0.8256 0.3525 0.029 Uiso 1 1 calc R U
C19 C -0.00479(16) 0.90932(8) 0.27247(8) 0.0284(3) Uani 1 1 d . .
H19A H -0.0667 0.8810 0.2318 0.034 Uiso 1 1 calc R U
C20 C 0.02155(17) 0.98327(8) 0.25988(8) 0.0302(3) Uani 1 1 d . .
H20A H -0.0233 1.0062 0.2108 0.036 Uiso 1 1 calc R U
C21 C 0.11358(17) 1.02379(7) 0.31898(9) 0.0315(3) Uani 1 1 d . .
H21A H 0.1338 1.0744 0.3100 0.038 Uiso 1 1 calc R U
C22 C 0.17655(16) 0.99082(7) 0.39130(8) 0.0274(3) Uani 1 1 d . .
H22A H 0.2391 1.0194 0.4315 0.033 Uiso 1 1 calc R U
C23 C 0.45800(14) 0.79166(7) 0.44804(7) 0.0188(2) Uani 1 1 d . .
C24 C 0.52061(15) 0.72391(7) 0.42876(7) 0.0213(3) Uani 1 1 d . .
H24A H 0.4802 0.6797 0.4487 0.026 Uiso 1 1 calc R U
C25 C 0.64093(15) 0.72056(7) 0.38093(8) 0.0249(3) Uani 1 1 d . .
H25A H 0.6823 0.6740 0.3682 0.030 Uiso 1 1 calc R U
C26 C 0.70188(15) 0.78419(7) 0.35129(8) 0.0263(3) Uani 1 1 d . .
H26A H 0.7842 0.7816 0.3182 0.032 Uiso 1 1 calc R U
C27 C 0.64127(15) 0.85163(7) 0.37058(8) 0.0250(3) Uani 1 1 d . .
H27A H 0.6827 0.8956 0.3506 0.030 Uiso 1 1 calc R U
C28 C 0.52106(14) 0.85599(7) 0.41861(7) 0.0217(3) Uani 1 1 d . .
H28A H 0.4812 0.9027 0.4317 0.026 Uiso 1 1 calc R U

loop_
_atom_site_aniso_label
_atom_site_aniso_U_11
_atom_site_aniso_U_22
_atom_site_aniso_U_33
_atom_site_aniso_U_23
_atom_site_aniso_U_13
_atom_site_aniso_U_12
Si1 0.02228(18) 0.01993(18) 0.01624(17) 0.00158(12) 0.00114(13) -0.00172(12)
Si2 0.02475(18) 0.01606(17) 0.01931(17) -0.00155(12) 0.00341(13) 0.00112(12)
N1 0.0232(5) 0.0159(5) 0.0171(5) 0.0032(4) 0.0015(4) -0.0020(4)
N2 0.0227(5) 0.0150(5) 0.0176(5) 0.0026(4) 0.0034(4) -0.0005(4)
C1 0.0325(7) 0.0272(7) 0.0182(6) -0.0013(5) 0.0023(5) 0.0005(5)
C2 0.0294(7) 0.0323(7) 0.0233(6) 0.0044(5) -0.0026(5) -0.0086(6)
C3 0.0208(6) 0.0228(6) 0.0184(6) 0.0024(5) -0.0017(5) -0.0006(5)
C4 0.0258(6) 0.0255(6) 0.0221(6) 0.0018(5) 0.0036(5) -0.0007(5)
C5 0.0324(7) 0.0250(7) 0.0271(7) 0.0065(5) 0.0036(5) -0.0038(5)
C6 0.0278(6) 0.0216(6) 0.0325(7) 0.0018(5) -0.0004(5) 0.0008(5)
C7 0.0263(6) 0.0309(7) 0.0301(7) 0.0009(6) 0.0051(5) 0.0047(5)
C8 0.0244(6) 0.0286(7) 0.0252(6) 0.0068(5) 0.0042(5) 0.0013(5)
C9 0.0195(5) 0.0150(5) 0.0221(6) -0.0014(4) 0.0018(5) 0.0026(4)
C10 0.0236(6) 0.0182(6) 0.0228(6) -0.0007(5) 0.0019(5) 0.0029(5)
C11 0.0274(6) 0.0211(6) 0.0275(7) -0.0050(5) -0.0053(5) 0.0047(5)
C12 0.0240(6) 0.0180(6) 0.0425(8) -0.0043(6) -0.0052(6) 0.0000(5)
C13 0.0235(6) 0.0175(6) 0.0403(7) 0.0021(5) 0.0051(5) -0.0001(5)
C14 0.0232(6) 0.0194(6) 0.0254(6) 0.0016(5) 0.0029(5) 0.0014(5)
C15 0.0291(7) 0.0261(7) 0.0271(7) 0.0007(5) 0.0098(5) 0.0052(5)
C16 0.0447(8) 0.0230(7) 0.0298(7) -0.0078(5) 0.0015(6) -0.0003(6)
C17 0.0208(6) 0.0199(6) 0.0240(6) 0.0015(5) 0.0061(5) 0.0041(5)
C18 0.0243(6) 0.0219(6) 0.0264(6) 0.0039(5) 0.0038(5) -0.0006(5)
C19 0.0277(7) 0.0322(7) 0.0251(6) 0.0032(5) 0.0029(5) -0.0005(5)
C20 0.0333(7) 0.0319(7) 0.0264(7) 0.0092(6) 0.0080(6) 0.0087(6)
C21 0.0403(8) 0.0194(6) 0.0367(8) 0.0068(6) 0.0117(6) 0.0055(6)
C22 0.0310(7) 0.0209(6) 0.0309(7) -0.0004(5) 0.0063(5) 0.0027(5)
C23 0.0191(6) 0.0216(6) 0.0145(5) 0.0007(4) -0.0016(4) -0.0002(4)
C24 0.0230(6) 0.0207(6) 0.0194(6) 0.0023(5) -0.0001(5) 0.0011(5)
C25 0.0218(6) 0.0269(7) 0.0255(6) -0.0029(5) 0.0010(5) 0.0038(5)
C26 0.0197(6) 0.0353(7) 0.0244(6) -0.0034(5) 0.0042(5) -0.0030(5)
C27 0.0236(6) 0.0274(6) 0.0235(6) 0.0019(5) 0.0012(5) -0.0070(5)
C28 0.0230(6) 0.0193(6) 0.0222(6) 0.0003(5) 0.0006(5) -0.0010(5)

loop_
_atom_type_symbol
_atom_type_description
_atom_type_scat_dispersion_real
_atom_type_scat_dispersion_imag
_atom_type_scat_source
C C 0.0033 0.0016 'International Tables Vol C Tables 4.2.6.8 and 6.1.1.4'
H H 0.0000 0.0000 'International Tables Vol C Tables 4.2.6.8 and 6.1.1.4'
N N 0.0061 0.0033 'International Tables Vol C Tables 4.2.6.8 and 6.1.1.4'
Si Si 0.0817 0.0704 'International Tables Vol C Tables 4.2.6.8 and 6.1.1.4'

loop_
_geom_angle_atom_site_label_1
_geom_angle_atom_site_label_2
_geom_angle_atom_site_label_3
_geom_angle
N1 Si1 C2 107.05(5)
N1 Si1 C1 110.82(6)
C2 Si1 C1 109.62(6)
N1 Si1 C3 108.58(5)
C2 Si1 C3 110.67(6)
C1 Si1 C3 110.06(6)
N2 Si2 C15 107.80(5)
N2 Si2 C16 111.89(6)
C15 Si2 C16 109.76(7)
N2 Si2 C17 109.76(5)
C15 Si2 C17 107.99(6)
C16 Si2 C17 109.55(6)
C9 N1 N2 115.44(9)
C9 N1 Si1 126.74(8)
N2 N1 Si1 117.82(7)
C23 N2 N1 115.84(9)
C23 N2 Si2 127.68(8)
N1 N2 Si2 116.48(7)
C4 C3 C8 117.12(12)
C4 C3 Si1 121.96(10)
C8 C3 Si1 120.91(9)
C5 C4 C3 121.42(12)
C6 C5 C4 120.18(12)
C5 C6 C7 119.71(12)
C6 C7 C8 119.89(12)
C7 C8 C3 121.66(12)
C10 C9 C14 118.36(11)
C10 C9 N1 121.79(11)
C14 C9 N1 119.84(11)
C11 C10 C9 120.33(12)
C12 C11 C10 121.05(12)
C11 C12 C13 118.76(12)
C14 C13 C12 121.03(12)
C13 C14 C9 120.47(12)
C18 C17 C22 117.20(12)
C18 C17 Si2 119.04(9)
C22 C17 Si2 123.42(10)
C19 C18 C17 121.89(12)
C20 C19 C18 119.70(13)
C19 C20 C21 119.69(12)
C20 C21 C22 120.26(13)
C21 C22 C17 121.24(13)
C24 C23 C28 118.51(11)
C24 C23 N2 121.14(11)
C28 C23 N2 120.35(11)
C25 C24 C23 120.51(11)
C24 C25 C26 120.82(12)
C27 C26 C25 119.06(12)
C26 C27 C28 120.87(12)
C27 C28 C23 120.22(12)

loop_
_geom_bond_atom_site_label_1
_geom_bond_atom_site_label_2
_geom_bond_distance
Si1 N1 1.7636(10)
Si1 C2 1.8587(14)
Si1 C1 1.8629(13)
Si1 C3 1.8739(13)
Si2 N2 1.7610(10)
Si2 C15 1.8548(14)
Si2 C16 1.8600(14)
Si2 C17 1.8730(13)
N1 C9 1.4009(15)
N1 N2 1.4290(13)
N2 C23 1.4019(15)
C3 C4 1.3976(17)
C3 C8 1.3989(18)
C4 C5 1.3885(19)
C5 C6 1.381(2)
C6 C7 1.3838(19)
C7 C8 1.3873(19)
C9 C10 1.3969(17)
C9 C14 1.3984(17)
C10 C11 1.3861(18)
C11 C12 1.381(2)
C12 C13 1.385(2)
C13 C14 1.3806(18)
C17 C18 1.3949(18)
C17 C22 1.3959(18)
C18 C19 1.3866(18)
C19 C20 1.381(2)
C20 C21 1.383(2)
C21 C22 1.3873(19)
C23 C24 1.3946(17)
C23 C28 1.4013(17)
C24 C25 1.3819(18)
C25 C26 1.3844(19)
C26 C27 1.3827(19)
C27 C28 1.3842(18)
